data_1506319
loop_
_publ_author_name
'Durben, Stefan'
'Dienes, Yvonne'
'Baumgartner, Thomas'

_publ_section_title
;
 Cationic dithieno[3,2-b:2',3'-d]phospholes: a new building block for
 luminescent, conjugated polyelectrolytes.
;
_journal_issue 25
_journal_name_full 'Organic letters'
_journal_page_first 5893
_journal_page_last 5896
_journal_paper_doi 10.1021/ol062580w
_journal_volume 8
_journal_year 2006
_chemical_formula_moiety 'C14 H7.88 H10.50 F2.63 O2.63 P0.88 S3'
_chemical_formula_sum 'C14 H18.38 F2.63 O2.63 P0.88 S3'
_chemical_formula_weight 401.82
_chemical_name_common 2
_chemical_name_systematic
;
 1-Methyl-1-phenyl-dithieno[3,2-b:2',3'-d]phospholium triflate
;
_space_group_IT_number 15
_symmetry_cell_setting monoclinic
_symmetry_space_group_name_Hall '-C 2yc'
_symmetry_space_group_name_H-M 'C 1 2/c 1'
_atom_sites_solution_hydrogens geom
_atom_sites_solution_primary direct
_atom_sites_solution_secondary difmap
_audit_creation_method SHELXL-97
_cell_angle_alpha 90.00
_cell_angle_beta 95.52(2)
_cell_angle_gamma 90.00
_cell_formula_units_Z 8
_cell_length_a 24.442(7)
_cell_length_b 13.340(3)
_cell_length_c 13.024(3)
_cell_measurement_reflns_used 25
_cell_measurement_temperature 223(2)
_cell_measurement_theta_max 16.3
_cell_measurement_theta_min 12.1
_cell_volume 4226.9(18)
_computing_cell_refinement 'Bruker SMART'
_computing_data_collection 'Bruker SMART'
_computing_data_reduction 'Bruker SAINT'
_computing_molecular_graphics 'Bruker SHELXTL'
_computing_publication_material 'Bruker SHELXTL'
_computing_structure_refinement 'SHELXL-97 (Sheldrick, 1997)'
_computing_structure_solution 'SHELXS-97 (Sheldrick, 1990)'
_diffrn_ambient_temperature 223(2)
_diffrn_measured_fraction_theta_full 0.995
_diffrn_measured_fraction_theta_max 0.995
_diffrn_measurement_device_type CAD4
_diffrn_measurement_method omega/2theta-scans
_diffrn_radiation_monochromator graphite
_diffrn_radiation_source 'fine-focus sealed tube'
_diffrn_radiation_type MoK\a
_diffrn_radiation_wavelength 0.71073
_diffrn_reflns_av_R_equivalents 0.0956
_diffrn_reflns_av_sigmaI/netI 0.0809
_diffrn_reflns_limit_h_max 31
_diffrn_reflns_limit_h_min -31
_diffrn_reflns_limit_k_max 17
_diffrn_reflns_limit_k_min -17
_diffrn_reflns_limit_l_max 16
_diffrn_reflns_limit_l_min -16
_diffrn_reflns_number 18177
_diffrn_reflns_theta_full 27.05
_diffrn_reflns_theta_max 27.05
_diffrn_reflns_theta_min 3.05
_exptl_absorpt_coefficient_mu 0.444
_exptl_absorpt_correction_type none
_exptl_crystal_colour yellow
_exptl_crystal_density_diffrn 1.263
_exptl_crystal_density_method 'not measured'
_exptl_crystal_description plate
_exptl_crystal_F_000 1665
_exptl_crystal_size_max 0.6
_exptl_crystal_size_mid 0.4
_exptl_crystal_size_min 0.25
_platon_squeeze_details
; we could not obtain a model for the solvent at atomic resolution. 
Both electron count from squeeze and residual electron density from 
a DF map before squeeze are low. highest residual peak for the latter: 
Q1    1   0.1778  0.1126  0.2946  11.00000  0.05    0.93
;
_refine_diff_density_max 0.705
_refine_diff_density_min -0.299
_refine_diff_density_rms 0.112
_refine_ls_extinction_method none
_refine_ls_goodness_of_fit_ref 1.140
_refine_ls_hydrogen_treatment none
_refine_ls_matrix_type full
_refine_ls_number_parameters 236
_refine_ls_number_reflns 4620
_refine_ls_number_restraints 0
_refine_ls_restrained_S_all 1.140
_refine_ls_R_factor_all 0.1222
_refine_ls_R_factor_gt 0.0773
_refine_ls_shift/su_max 0.005
_refine_ls_shift/su_mean 0.001
_refine_ls_structure_factor_coef Fsqd
_refine_ls_weighting_details 'calc w=1/[\s^2^(Fo^2^)+(0.1000P)^2^+0.0000P] where P=(Fo^2^+2Fc^2^)/3'
_refine_ls_weighting_scheme calc
_refine_ls_wR_factor_gt 0.1888
_refine_ls_wR_factor_ref 0.2040
_reflns_number_gt 2830
_reflns_number_total 4620
_reflns_threshold_expression >2sigma(I)
_cod_data_source_file ol062580wsi20061019_123539.cif
_cod_data_source_block sd713sqa
_cod_depositor_comments
;
 Removing duplicate rows from the ATOM_TYPE loop.

 Antanas Vaitkus,
 2018-08-10
;
_cod_original_cell_volume 4227.0(18)
_cod_original_sg_symbol_H-M C2/c
_cod_original_formula_sum 'C14 H7.88 H10.50 F2.63 O2.63 P0.88 S3'
_cod_database_code 1506319

loop_
_symmetry_equiv_pos_as_xyz
'x, y, z'
'-x, y, -z+1/2'
'x+1/2, y+1/2, z'
'-x+1/2, y+1/2, -z+1/2'
'-x, -y, -z'
'x, -y, z-1/2'
'-x+1/2, -y+1/2, -z'
'x+1/2, -y+1/2, z-1/2'

loop_
_atom_site_label
_atom_site_type_symbol
_atom_site_fract_x
_atom_site_fract_y
_atom_site_fract_z
_atom_site_U_iso_or_equiv
_atom_site_adp_type
_atom_site_occupancy
_atom_site_symmetry_multiplicity
_atom_site_calc_flag
_atom_site_refinement_flags
P1 P 0.15984(4) 0.18484(7) 0.83001(8) 0.0378(3) Uani 1 1 d .
S1 S 0.17875(7) 0.27989(9) 0.53228(10) 0.0657(4) Uani 1 1 d .
S2 S 0.17932(6) 0.47913(8) 0.73831(12) 0.0685(4) Uani 1 1 d .
C1 C 0.1745(2) 0.1515(4) 0.5246(4) 0.0631(14) Uani 1 1 d .
H1 H 0.1763 0.1158 0.4637 0.076 Uiso 1 1 calc R
C2 C 0.16827(19) 0.1075(3) 0.6166(3) 0.0497(11) Uani 1 1 d .
H2 H 0.1657 0.0387 0.6268 0.060 Uiso 1 1 calc R
C3 C 0.16621(17) 0.1802(3) 0.6947(3) 0.0407(9) Uani 1 1 d .
C4 C 0.17181(18) 0.2770(3) 0.6606(3) 0.0434(9) Uani 1 1 d .
C5 C 0.17262(18) 0.3535(3) 0.7397(3) 0.0467(10) Uani 1 1 d .
C6 C 0.16787(19) 0.3172(3) 0.8375(3) 0.0474(10) Uani 1 1 d .
C8 C 0.1755(2) 0.4851(4) 0.8674(5) 0.0733(16) Uani 1 1 d .
H8 H 0.1775 0.5450 0.9041 0.088 Uiso 1 1 calc R
C7 C 0.1693(2) 0.3935(3) 0.9130(4) 0.0568(12) Uani 1 1 d .
H7 H 0.1664 0.3833 0.9829 0.068 Uiso 1 1 calc R
C9 C 0.21246(18) 0.1152(3) 0.9003(3) 0.0495(10) Uani 1 1 d .
H9A H 0.2099 0.0462 0.8794 0.074 Uiso 1 1 calc R
H9B H 0.2084 0.1201 0.9727 0.074 Uiso 1 1 calc R
H9C H 0.2476 0.1415 0.8868 0.074 Uiso 1 1 calc R
S3 S 0.33000(5) 0.29505(8) 0.78159(9) 0.0521(3) Uani 1 1 d .
F1 F 0.41500(19) 0.1876(4) 0.8372(5) 0.157(2) Uani 1 1 d .
F2 F 0.42180(19) 0.2761(4) 0.7001(4) 0.1391(18) Uani 1 1 d .
F3 F 0.4302(2) 0.3407(4) 0.8469(4) 0.153(2) Uani 1 1 d .
C10 C 0.09335(17) 0.1461(3) 0.8595(3) 0.0410(9) Uani 1 1 d .
C11 C 0.08133(19) 0.0453(3) 0.8588(4) 0.0547(11) Uani 1 1 d .
H11 H 0.1084 -0.0015 0.8478 0.066 Uiso 1 1 calc R
C12 C 0.0290(2) 0.0141(5) 0.8743(4) 0.0748(16) Uani 1 1 d .
H12 H 0.0208 -0.0540 0.8730 0.090 Uiso 1 1 calc R
C13 C -0.0107(2) 0.0818(5) 0.8914(4) 0.0753(16) Uani 1 1 d .
H13 H -0.0460 0.0601 0.9010 0.090 Uiso 1 1 calc R
C14 C 0.0014(2) 0.1810(6) 0.8943(5) 0.0843(18) Uani 1 1 d .
H14 H -0.0257 0.2268 0.9078 0.101 Uiso 1 1 calc R
C15 C 0.0531(2) 0.2154(4) 0.8776(4) 0.0687(14) Uani 1 1 d .
H15 H 0.0608 0.2837 0.8785 0.082 Uiso 1 1 calc R
C16 C 0.4027(3) 0.2733(5) 0.7930(6) 0.0855(18) Uani 1 1 d .
O1 O 0.32467(17) 0.3924(2) 0.7361(3) 0.0774(11) Uani 1 1 d .
O2 O 0.30750(17) 0.2168(3) 0.7163(3) 0.0888(13) Uani 1 1 d .
O3 O 0.3172(2) 0.2868(4) 0.8843(3) 0.1105(17) Uani 1 1 d .

loop_
_atom_site_aniso_label
_atom_site_aniso_U_11
_atom_site_aniso_U_22
_atom_site_aniso_U_33
_atom_site_aniso_U_23
_atom_site_aniso_U_13
_atom_site_aniso_U_12
P1 0.0423(6) 0.0316(5) 0.0398(5) 0.0016(4) 0.0061(4) -0.0014(4)
S1 0.0996(11) 0.0496(7) 0.0515(7) 0.0115(5) 0.0257(7) 0.0060(7)
S2 0.0892(11) 0.0296(6) 0.0892(10) 0.0020(6) 0.0219(8) -0.0002(6)
C1 0.091(4) 0.052(3) 0.049(3) -0.008(2) 0.022(3) 0.002(3)
C2 0.061(3) 0.037(2) 0.052(3) -0.0005(19) 0.012(2) -0.0031(19)
C3 0.045(2) 0.038(2) 0.040(2) 0.0007(17) 0.0068(17) -0.0038(17)
C4 0.055(3) 0.0352(19) 0.041(2) 0.0030(16) 0.0092(18) 0.0008(18)
C5 0.054(3) 0.0320(19) 0.056(3) 0.0026(18) 0.013(2) 0.0014(18)
C6 0.055(3) 0.0319(19) 0.055(3) -0.0065(18) 0.002(2) -0.0006(18)
C8 0.081(4) 0.040(3) 0.099(4) -0.024(3) 0.012(3) -0.002(2)
C7 0.063(3) 0.049(3) 0.058(3) -0.013(2) 0.005(2) 0.001(2)
C9 0.046(3) 0.048(2) 0.055(3) 0.0094(19) 0.008(2) -0.0006(19)
S3 0.0620(7) 0.0418(6) 0.0544(7) -0.0017(4) 0.0156(5) -0.0077(5)
F1 0.090(3) 0.119(4) 0.254(6) 0.077(4) -0.017(3) 0.018(3)
F2 0.094(3) 0.174(5) 0.156(5) 0.009(3) 0.052(3) 0.028(3)
F3 0.102(3) 0.156(4) 0.190(5) 0.011(4) -0.045(3) -0.066(3)
C10 0.039(2) 0.052(2) 0.0332(19) 0.0005(17) 0.0051(17) -0.0015(18)
C11 0.045(3) 0.055(3) 0.066(3) 0.002(2) 0.014(2) -0.003(2)
C12 0.064(4) 0.078(4) 0.084(4) 0.008(3) 0.015(3) -0.025(3)
C13 0.048(3) 0.110(5) 0.070(4) 0.006(3) 0.014(3) -0.015(3)
C14 0.052(3) 0.115(5) 0.088(4) -0.011(4) 0.018(3) 0.024(3)
C15 0.056(3) 0.067(3) 0.086(4) -0.005(3) 0.018(3) 0.001(2)
C16 0.066(4) 0.077(4) 0.113(5) 0.020(4) 0.004(4) -0.007(3)
O1 0.092(3) 0.0452(18) 0.099(3) 0.0108(18) 0.027(2) 0.0086(18)
O2 0.088(3) 0.058(2) 0.116(3) -0.023(2) -0.014(2) -0.012(2)
O3 0.133(4) 0.134(4) 0.070(3) 0.004(3) 0.040(3) -0.025(3)

loop_
_atom_type_symbol
_atom_type_description
_atom_type_scat_dispersion_real
_atom_type_scat_dispersion_imag
_atom_type_scat_source
C C 0.0033 0.0016 'International Tables Vol C Tables 4.2.6.8 and 6.1.1.4'
H H 0.0000 0.0000 'International Tables Vol C Tables 4.2.6.8 and 6.1.1.4'
S S 0.1246 0.1234 'International Tables Vol C Tables 4.2.6.8 and 6.1.1.4'
P P 0.1023 0.0942 'International Tables Vol C Tables 4.2.6.8 and 6.1.1.4'
F F 0.0171 0.0103 'International Tables Vol C Tables 4.2.6.8 and 6.1.1.4'
O O 0.0106 0.0060 'International Tables Vol C Tables 4.2.6.8 and 6.1.1.4'

loop_
_geom_angle_atom_site_label_1
_geom_angle_atom_site_label_2
_geom_angle_atom_site_label_3
_geom_angle
C9 P1 C6 115.0(2)
C9 P1 C10 111.7(2)
C6 P1 C10 112.0(2)
C9 P1 C3 111.4(2)
C6 P1 C3 93.94(19)
C10 P1 C3 111.77(19)
C4 S1 C1 91.4(2)
C5 S2 C8 91.2(2)
C2 C1 S1 113.0(3)
C1 C2 C3 110.8(4)
C4 C3 C2 113.6(4)
C4 C3 P1 107.9(3)
C2 C3 P1 138.5(3)
C3 C4 C5 115.2(4)
C3 C4 S1 111.2(3)
C5 C4 S1 133.5(3)
C6 C5 C4 114.4(3)
C6 C5 S2 112.1(3)
C4 C5 S2 133.5(3)
C5 C6 C7 113.0(4)
C5 C6 P1 108.5(3)
C7 C6 P1 138.5(4)
C7 C8 S2 113.9(4)
C8 C7 C6 109.7(4)
O3 S3 O2 113.7(3)
O3 S3 O1 116.5(3)
O2 S3 O1 113.9(3)
O3 S3 C16 102.5(3)
O2 S3 C16 104.7(3)
O1 S3 C16 103.4(3)
C11 C10 C15 119.9(4)
C11 C10 P1 118.7(3)
C15 C10 P1 121.3(4)
C10 C11 C12 119.7(5)
C13 C12 C11 120.6(5)
C14 C13 C12 119.8(5)
C13 C14 C15 121.3(5)
C14 C15 C10 118.7(5)
F3 C16 F1 106.6(6)
F3 C16 F2 105.3(6)
F1 C16 F2 109.8(7)
F3 C16 S3 113.1(5)
F1 C16 S3 111.3(4)
F2 C16 S3 110.5(5)

loop_
_geom_bond_atom_site_label_1
_geom_bond_atom_site_label_2
_geom_bond_distance
P1 C9 1.769(4)
P1 C6 1.778(4)
P1 C10 1.782(4)
P1 C3 1.785(4)
S1 C4 1.696(4)
S1 C1 1.719(5)
S2 C5 1.684(4)
S2 C8 1.695(6)
C1 C2 1.356(6)
C2 C3 1.411(5)
C3 C4 1.377(5)
C4 C5 1.449(6)
C5 C6 1.378(6)
C6 C7 1.413(6)
C8 C7 1.374(7)
S3 O3 1.407(4)
S3 O2 1.423(4)
S3 O1 1.428(4)
S3 C16 1.793(7)
F1 C16 1.302(7)
F2 C16 1.339(8)
F3 C16 1.289(8)
C10 C11 1.376(6)
C10 C15 1.386(7)
C11 C12 1.378(7)
C12 C13 1.359(8)
C13 C14 1.356(8)
C14 C15 1.382(8)

loop_
_platon_squeeze_void_nr
_platon_squeeze_void_average_x
_platon_squeeze_void_average_y
_platon_squeeze_void_average_z
_platon_squeeze_void_volume
_platon_squeeze_void_count_electrons
1 .500 .000 -.002 336.5 -1.5
2 .000 .500 -.023 336.5 -1.5

loop_
_cod_related_entry_id
_cod_related_entry_database
_cod_related_entry_code
1 ChemSpider 21151850
